data_7701080
loop_
_publ_author_name
'Maity, Souvik'
'Mondal, Arpan'
'Konar, Sanjit'
'Ghosh, Ashutosh'

_publ_section_title
;
 The role of 3d-4f exchange interaction in SMM behaviour and magnetic
 refrigeration of carbonato bridged CuLn (Ln = Dy, Tb and Gd) complexes of
 an unsymmetrical N<sub>2</sub>O<sub>4</sub> donor ligand.
;
_journal_issue 40
_journal_name_full 'Dalton transactions (Cambridge, England : 2003)'
_journal_page_first 15170
_journal_page_last 15183
_journal_paper_doi 10.1039/c9dt02627d
_journal_volume 48
_journal_year 2019
_chemical_formula_moiety 'C44 H52 Cu2 Dy2 N6 O22'
_chemical_formula_sum 'C44 H52 Cu2 Dy2 N6 O22'
_chemical_formula_weight 1469.02
_space_group_crystal_system monoclinic
_space_group_IT_number 14
_space_group_name_Hall '-P 2yn'
_space_group_name_H-M_alt 'P 1 21/n 1'
_symmetry_space_group_name_Hall '-P 2yn'
_symmetry_space_group_name_H-M 'P 1 21/n 1'
_atom_sites_solution_hydrogens mixed
_audit_creation_date 2019-07-22
_audit_creation_method
;
Olex2 1.3-dev
(compiled 2019.03.18 svn.r3573 for OlexSys, GUI svn.r5830)
;
_audit_update_record
;
2019-08-10 deposited with the CCDC.    2019-09-05 downloaded from the CCDC.
;
_cell_angle_alpha 90
_cell_angle_beta 92.0800(10)
_cell_angle_gamma 90
_cell_formula_units_Z 2
_cell_length_a 14.1416(8)
_cell_length_b 12.3829(7)
_cell_length_c 14.3320(9)
_cell_measurement_reflns_used 39641
_cell_measurement_temperature 296(2)
_cell_measurement_theta_max 26.963
_cell_measurement_theta_min 2.580
_cell_volume 2508.1(3)
_computing_cell_refinement 'Bruker SAINT'
_computing_data_collection 'Bruker APEX2'
_computing_data_reduction 'Bruker SAINT'
_computing_molecular_graphics 'Olex2 1.3-dev (Dolomanov et al., 2009)'
_computing_publication_material 'Olex2 1.3-dev (Dolomanov et al., 2009)'
_computing_structure_refinement 'ShelXL 2018/3 (Sheldrick, 2015)'
_computing_structure_solution 'SHELXT 2014/4 (Sheldrick, 2014)'
_diffrn_ambient_temperature 296.15
_diffrn_measured_fraction_theta_full 0.998
_diffrn_measured_fraction_theta_max 0.991
_diffrn_measurement_device_type 'Bruker APEX-II CCD'
_diffrn_measurement_method '\f and \w scans'
_diffrn_radiation_type MoK\a
_diffrn_radiation_wavelength 0.71073
_diffrn_reflns_av_R_equivalents 0.0674
_diffrn_reflns_av_unetI/netI 0.0390
_diffrn_reflns_Laue_measured_fraction_full 0.998
_diffrn_reflns_Laue_measured_fraction_max 0.991
_diffrn_reflns_limit_h_max 17
_diffrn_reflns_limit_h_min -17
_diffrn_reflns_limit_k_max 15
_diffrn_reflns_limit_k_min -15
_diffrn_reflns_limit_l_max 18
_diffrn_reflns_limit_l_min -18
_diffrn_reflns_number 39641
_diffrn_reflns_point_group_measured_fraction_full 0.998
_diffrn_reflns_point_group_measured_fraction_max 0.991
_diffrn_reflns_theta_full 25.242
_diffrn_reflns_theta_max 26.963
_diffrn_reflns_theta_min 2.580
_exptl_absorpt_coefficient_mu 3.870
_exptl_absorpt_correction_T_max 0.230
_exptl_absorpt_correction_T_min 0.184
_exptl_absorpt_correction_type empirical
_exptl_absorpt_process_details SADABS
_exptl_crystal_colour GREEN
_exptl_crystal_density_diffrn 1.945
_exptl_crystal_description BLOCK
_exptl_crystal_F_000 1448
_exptl_crystal_size_max 0.46
_exptl_crystal_size_mid 0.42
_exptl_crystal_size_min 0.38
_refine_diff_density_max 1.714
_refine_diff_density_min -0.729
_refine_diff_density_rms 0.167
_refine_ls_extinction_method none
_refine_ls_goodness_of_fit_ref 1.136
_refine_ls_hydrogen_treatment mixed
_refine_ls_matrix_type full
_refine_ls_number_parameters 379
_refine_ls_number_reflns 5392
_refine_ls_number_restraints 46
_refine_ls_restrained_S_all 1.131
_refine_ls_R_factor_all 0.1052
_refine_ls_R_factor_gt 0.0663
_refine_ls_shift/su_max 0.003
_refine_ls_shift/su_mean 0.000
_refine_ls_structure_factor_coef Fsqd
_refine_ls_weighting_details 'w=1/[\s^2^(Fo^2^)+(0.0592P)^2^+19.4051P] where P=(Fo^2^+2Fc^2^)/3'
_refine_ls_weighting_scheme calc
_refine_ls_wR_factor_gt 0.1433
_refine_ls_wR_factor_ref 0.1693
_reflns_Friedel_coverage 0.000
_reflns_number_gt 3800
_reflns_number_total 5392
_reflns_threshold_expression 'I > 2\s(I)'
_cod_data_source_file c9dt02627d2.cif
_cod_data_source_block 2
_cod_depositor_comments
;
The following automatic conversions were performed:

'_exptl_absorpt_correction_type' value 'EMPIRICAL' changed to
'empirical' according to
/home/data/users/saulius/crontab/automatic-downloads/rss-feeds/RSC/lib/dictionaries/cif_core.dic
dictionary named 'cif_core.dic' version 2.4.2 from 2011-04-26.

Automatic conversion script
Id: cif_fix_values 4973 2017-02-22 13:04:09Z antanas 

 Adding full bibliography for 7701077--7701080.cif.
;
_cod_database_code 7701080
_shelx_shelxl_version_number 2018/3
_shelx_space_group_comment
;
The symmetry employed for this shelxl refinement is uniquely defined
by the following loop, which should always be used as a source of
symmetry information in preference to the above space-group names.
They are only intended as comments.
;
_olex2_refinement_description
;
1. Fixed Uiso
 At 1.2 times of:
  All C(H) groups, All C(H,H) groups
 At 1.5 times of:
  All C(H,H,H) groups, All Dy(H) groups
2. Restrained distances
 C19B-C20
 1.59 with sigma of 0.02
 O8-H8
 0.85 with sigma of 0.01
 Cu1-H8
 2.945074 with sigma of 0.02
 C22-H8
 1.850517 with sigma of 0.02
3. Rigid bond restraints
 C20
 with sigma for 1-2 distances of 0.01 and sigma for 1-3 distances of 0.01
4. Uiso/Uaniso restraints and constraints
C20: within 2A with sigma of 0.04 and sigma for terminal atoms of 0.08 within 2A
C18A \\sim C18B: within 2A with sigma of 0.01 and sigma for terminal atoms of
0.02 within 2A
C19B \\sim C18: within 2A with sigma of 0.01 and sigma for terminal atoms of
0.02 within 2A
Uanis(C20) \\sim Ueq: with sigma of 0.06 and sigma for terminal atoms of 0.12
5. Rigid body (RIGU) restrains
 O3, C18B, C23
 with sigma for 1-2 distances of 0.01 and sigma for 1-3 distances of 0.01
 O4, C19B, C20
 with sigma for 1-2 distances of 0.01 and sigma for 1-3 distances of 0.01
 O3, C18A
 with sigma for 1-2 distances of 0.01 and sigma for 1-3 distances of 0.01
 O4, C18
 with sigma for 1-2 distances of 0.01 and sigma for 1-3 distances of 0.01
6. Others
 Sof(C18B)=Sof(H18A)=Sof(H18B)=Sof(C23)=Sof(H23A)=Sof(H23B)=Sof(H23C)=Sof(C18)=
 Sof(H18F)=Sof(H18G)=Sof(H18H)=1-FVAR(1)
 Sof(C19B)=Sof(H19A)=Sof(H19B)=Sof(C20)=Sof(H20A)=Sof(H20B)=Sof(H20C)=
 Sof(C18A)=Sof(H18C)=Sof(H18D)=Sof(H18E)=FVAR(1)
7.a Secondary CH2 refined with riding coordinates:
 C8(H8A,H8B), C9(H9A,H9B), C10(H10A,H10B), C18B(H18A,H18B), C19B(H19A,H19B)
7.b Aromatic/amide H refined with riding coordinates:
 C3(H3), C4(H4), C5(H5), C7(H7), C11(H11), C13(H13), C14(H14), C15(H15)
7.c Idealised Me refined as rotating group:
 C20(H20A,H20B,H20C), C22(H22A,H22B,H22C), C23(H23A,H23B,H23C), C18A(H18C,H18D,
 H18E), C18(H18F,H18G,H18H)
;
_olex2_submission_special_instructions 'No special instructions were received'

loop_
_space_group_symop_operation_xyz
'x, y, z'
'-x+1/2, y+1/2, -z+1/2'
'-x, -y, -z'
'x-1/2, -y-1/2, z-1/2'

loop_
_atom_site_label
_atom_site_type_symbol
_atom_site_fract_x
_atom_site_fract_y
_atom_site_fract_z
_atom_site_U_iso_or_equiv
_atom_site_adp_type
_atom_site_occupancy
_atom_site_site_symmetry_order
_atom_site_calc_flag
_atom_site_refinement_flags_posn
_atom_site_refinement_flags_adp
_atom_site_refinement_flags_occupancy
_atom_site_disorder_assembly
_atom_site_disorder_group
C1 C 0.7233(7) 0.3260(8) 0.5509(7) 0.054(2) Uani 1 1 d . . . . .
C2 C 0.6946(8) 0.2830(10) 0.4641(7) 0.066(3) Uani 1 1 d . . . . .
C3 C 0.7588(9) 0.2529(11) 0.3979(9) 0.084(4) Uani 1 1 d . . . . .
H3 H 0.738026 0.223759 0.341003 0.100 Uiso 1 1 calc R U . . .
C4 C 0.8535(10) 0.2670(14) 0.4182(11) 0.104(5) Uani 1 1 d . . . . .
H4 H 0.897392 0.247419 0.374565 0.124 Uiso 1 1 calc R U . . .
C5 C 0.8836(9) 0.3092(14) 0.5011(10) 0.096(4) Uani 1 1 d . . . . .
H5 H 0.948189 0.317482 0.513761 0.115 Uiso 1 1 calc R U . . .
C6 C 0.8194(8) 0.3406(10) 0.5682(8) 0.068(3) Uani 1 1 d . . . . .
C7 C 0.8589(8) 0.3878(11) 0.6524(9) 0.076(3) Uani 1 1 d . . . . .
H7 H 0.924660 0.390635 0.657016 0.092 Uiso 1 1 calc R U . . .
C8 C 0.8751(10) 0.4772(15) 0.7973(10) 0.104(5) Uani 1 1 d . . . . .
H8A H 0.937587 0.445025 0.796970 0.125 Uiso 1 1 calc R U . . .
H8B H 0.881944 0.553306 0.782997 0.125 Uiso 1 1 calc R U . . .
C9 C 0.8412(11) 0.4680(16) 0.8872(10) 0.107(5) Uani 1 1 d . . . . .
H9A H 0.892233 0.489204 0.930351 0.129 Uiso 1 1 calc R U . . .
H9B H 0.829329 0.391977 0.898009 0.129 Uiso 1 1 calc R U . . .
C10 C 0.7591(11) 0.5252(15) 0.9131(10) 0.111(5) Uani 1 1 d . . . . .
H10A H 0.772751 0.601838 0.909799 0.133 Uiso 1 1 calc R U . . .
H10B H 0.747774 0.508426 0.977877 0.133 Uiso 1 1 calc R U . . .
C11 C 0.5932(10) 0.5381(11) 0.8916(8) 0.079(3) Uani 1 1 d . . . . .
H11 H 0.599838 0.569427 0.950429 0.095 Uiso 1 1 calc R U . . .
C12 C 0.4972(9) 0.5347(10) 0.8523(7) 0.072(3) Uani 1 1 d . . . . .
C13 C 0.4290(11) 0.5931(13) 0.9001(9) 0.092(4) Uani 1 1 d . . . . .
H13 H 0.446891 0.629088 0.954897 0.110 Uiso 1 1 calc R U . . .
C14 C 0.3374(11) 0.5984(13) 0.8681(10) 0.098(5) Uani 1 1 d . . . . .
H14 H 0.292454 0.633886 0.902612 0.117 Uiso 1 1 calc R U . . .
C15 C 0.3119(9) 0.5506(11) 0.7841(9) 0.084(4) Uani 1 1 d . . . . .
H15 H 0.249766 0.556060 0.761089 0.101 Uiso 1 1 calc R U . . .
C16 C 0.3771(7) 0.4948(9) 0.7337(8) 0.064(3) Uani 1 1 d . . . . .
C17 C 0.4713(7) 0.4827(9) 0.7688(7) 0.058(3) Uani 1 1 d . . . . .
C18B C 0.569(4) 0.181(4) 0.386(3) 0.081(9) Uani 0.44(2) 1 d . U P A 2
H18A H 0.621033 0.130038 0.382784 0.097 Uiso 0.44(2) 1 calc R U P A 2
H18B H 0.513808 0.144648 0.408340 0.097 Uiso 0.44(2) 1 calc R U P A 2
C19B C 0.263(2) 0.467(3) 0.606(3) 0.076(8) Uani 0.56(2) 1 d D U P A 1
H19A H 0.262856 0.455877 0.538648 0.091 Uiso 0.56(2) 1 calc R U P A 1
H19B H 0.241975 0.540047 0.617701 0.091 Uiso 0.56(2) 1 calc R U P A 1
C20 C 0.197(2) 0.384(2) 0.652(3) 0.132(14) Uani 0.56(2) 1 d D U P A 1
H20A H 0.139747 0.376401 0.614034 0.199 Uiso 0.56(2) 1 calc R U P A 1
H20B H 0.181651 0.409009 0.712815 0.199 Uiso 0.56(2) 1 calc R U P A 1
H20C H 0.228269 0.315465 0.656872 0.199 Uiso 0.56(2) 1 calc R U P A 1
C21 C 0.6208(7) 0.6070(10) 0.5896(7) 0.062(3) Uani 1 1 d . . . . .
C22 C 0.6263(11) 0.2288(17) 0.8701(11) 0.124(6) Uani 1 1 d D . . . .
H22A H 0.565777 0.210681 0.841882 0.186 Uiso 1 1 calc R U . . .
H22B H 0.618775 0.285495 0.914881 0.186 Uiso 1 1 calc R U . . .
H22C H 0.652872 0.166323 0.900860 0.186 Uiso 1 1 calc R U . . .
Cu1 Cu 0.67354(9) 0.43325(11) 0.73007(8) 0.0601(3) Uani 1 1 d D . . . .
Dy1 Dy 0.49594(3) 0.36230(4) 0.57127(3) 0.05279(18) Uani 1 1 d . . . . .
H8 H 0.735(3) 0.222(4) 0.803(6) 0.079 Uiso 1 1 d D U . . .
N1 N 0.8158(6) 0.4267(8) 0.7221(7) 0.067(2) Uani 1 1 d . . . . .
N2 N 0.6697(7) 0.5043(8) 0.8573(6) 0.073(3) Uani 1 1 d . . . . .
N3 N 0.4370(7) 0.1514(10) 0.6390(9) 0.084(3) Uani 1 1 d . . . . .
O1 O 0.6570(4) 0.3497(5) 0.6097(4) 0.0536(16) Uani 1 1 d . . . . .
O2 O 0.5300(5) 0.4223(6) 0.7224(5) 0.0606(17) Uani 1 1 d . . . . .
O3 O 0.5971(5) 0.2803(7) 0.4490(5) 0.072(2) Uani 1 1 d . . . . .
O4 O 0.3592(5) 0.4495(7) 0.6474(5) 0.0677(19) Uani 1 1 d . . . . .
O5 O 0.6726(5) 0.5870(7) 0.6616(5) 0.069(2) Uani 1 1 d . . . . .
O6 O 0.5572(5) 0.5385(6) 0.5565(5) 0.0615(18) Uani 1 1 d . . . . .
O7 O 0.6259(5) 0.6922(6) 0.5397(5) 0.0676(19) Uani 1 1 d . . . . .
O8 O 0.6863(6) 0.2632(8) 0.8017(6) 0.086(2) Uani 1 1 d D . . . .
O9 O 0.5047(6) 0.1646(8) 0.5870(8) 0.102(3) Uani 1 1 d . . . . .
O10 O 0.3990(7) 0.2336(8) 0.6653(7) 0.093(3) Uani 1 1 d . . . . .
O11 O 0.4096(7) 0.0611(9) 0.6595(11) 0.148(6) Uani 1 1 d . . . . .
C23 C 0.550(3) 0.233(3) 0.299(3) 0.107(13) Uani 0.44(2) 1 d . . P A 2
H23A H 0.544238 0.179116 0.250988 0.161 Uiso 0.44(2) 1 calc R U P A 2
H23B H 0.601522 0.280610 0.285967 0.161 Uiso 0.44(2) 1 calc R U P A 2
H23C H 0.492643 0.273051 0.301954 0.161 Uiso 0.44(2) 1 calc R U P A 2
C18A C 0.556(3) 0.231(2) 0.366(2) 0.075(8) Uani 0.56(2) 1 d . U P A 1
H18C H 0.569894 0.273730 0.312963 0.112 Uiso 0.56(2) 1 calc R U P A 1
H18D H 0.489092 0.224872 0.371991 0.112 Uiso 0.56(2) 1 calc R U P A 1
H18E H 0.582833 0.159770 0.359329 0.112 Uiso 0.56(2) 1 calc R U P A 1
C18 C 0.260(3) 0.418(4) 0.619(4) 0.083(10) Uani 0.44(2) 1 d . U P A 2
H18F H 0.239581 0.359898 0.658254 0.125 Uiso 0.44(2) 1 calc R U P A 2
H18G H 0.257871 0.394014 0.555128 0.125 Uiso 0.44(2) 1 calc R U P A 2
H18H H 0.218647 0.478536 0.625387 0.125 Uiso 0.44(2) 1 calc R U P A 2

loop_
_atom_site_aniso_label
_atom_site_aniso_U_11
_atom_site_aniso_U_22
_atom_site_aniso_U_33
_atom_site_aniso_U_23
_atom_site_aniso_U_13
_atom_site_aniso_U_12
C1 0.055(5) 0.056(6) 0.052(6) 0.009(5) 0.010(4) 0.004(4)
C2 0.074(7) 0.075(7) 0.051(6) 0.007(5) 0.002(5) 0.007(6)
C3 0.080(8) 0.110(11) 0.062(7) -0.017(7) 0.014(6) 0.012(7)
C4 0.074(8) 0.150(15) 0.088(10) -0.008(10) 0.026(7) 0.025(9)
C5 0.054(7) 0.152(14) 0.083(9) 0.008(9) 0.008(6) 0.026(8)
C6 0.059(6) 0.085(8) 0.060(7) 0.007(6) 0.000(5) 0.009(5)
C7 0.050(6) 0.106(10) 0.072(8) 0.013(7) -0.007(5) 0.012(6)
C8 0.078(8) 0.146(14) 0.086(10) -0.027(10) -0.041(8) -0.005(9)
C9 0.087(10) 0.155(15) 0.079(10) -0.009(10) -0.023(8) -0.019(10)
C10 0.105(11) 0.146(15) 0.078(9) -0.037(10) -0.034(8) 0.019(10)
C11 0.112(10) 0.084(9) 0.040(6) -0.008(6) -0.001(6) 0.019(7)
C12 0.088(8) 0.088(8) 0.042(6) 0.010(5) 0.013(5) 0.030(7)
C13 0.104(10) 0.114(11) 0.057(7) -0.011(7) 0.010(7) 0.030(9)
C14 0.101(11) 0.116(12) 0.079(9) 0.001(8) 0.034(8) 0.040(9)
C15 0.068(7) 0.104(10) 0.082(9) 0.021(8) 0.028(6) 0.023(7)
C16 0.058(6) 0.075(7) 0.061(7) 0.018(6) 0.018(5) 0.011(5)
C17 0.066(6) 0.069(7) 0.041(5) 0.016(5) 0.014(4) 0.006(5)
C18B 0.088(17) 0.08(2) 0.074(17) -0.014(17) -0.010(14) -0.022(19)
C19B 0.064(10) 0.09(2) 0.078(15) 0.019(17) 0.011(9) -0.008(15)
C20 0.095(19) 0.10(2) 0.20(4) 0.02(2) 0.04(2) -0.033(17)
C21 0.049(5) 0.088(8) 0.049(6) -0.005(6) 0.000(4) 0.003(5)
C22 0.091(10) 0.183(19) 0.101(11) 0.004(12) 0.033(9) 0.007(11)
Cu1 0.0581(7) 0.0779(9) 0.0438(7) -0.0030(6) -0.0041(5) 0.0019(6)
Dy1 0.0483(3) 0.0653(3) 0.0446(3) 0.0037(2) 0.00086(18) -0.0048(2)
N1 0.061(5) 0.077(6) 0.063(6) -0.002(5) -0.019(4) -0.006(5)
N2 0.092(7) 0.084(7) 0.042(5) -0.009(5) -0.011(5) 0.020(6)
N3 0.051(5) 0.074(7) 0.127(10) 0.027(7) 0.007(6) 0.004(5)
O1 0.050(3) 0.067(4) 0.044(3) -0.005(3) 0.002(3) 0.003(3)
O2 0.054(4) 0.078(5) 0.051(4) -0.003(4) 0.009(3) 0.004(3)
O3 0.064(4) 0.094(6) 0.058(4) -0.021(4) 0.006(3) -0.012(4)
O4 0.051(4) 0.089(5) 0.064(5) 0.008(4) 0.010(3) 0.003(4)
O5 0.059(4) 0.090(5) 0.058(4) 0.001(4) -0.012(3) -0.010(4)
O6 0.057(4) 0.070(5) 0.057(4) 0.002(4) -0.016(3) -0.011(3)
O7 0.059(4) 0.067(5) 0.075(5) 0.008(4) -0.015(4) -0.012(4)
O8 0.071(5) 0.103(7) 0.085(6) 0.001(5) 0.011(4) 0.010(5)
O9 0.077(6) 0.088(7) 0.144(9) 0.032(6) 0.035(6) 0.001(5)
O10 0.097(6) 0.078(6) 0.105(7) 0.018(5) 0.031(5) 0.000(5)
O11 0.087(7) 0.086(7) 0.274(17) 0.064(9) 0.043(9) -0.001(6)
C23 0.15(3) 0.09(2) 0.08(2) 0.00(2) -0.01(2) -0.02(2)
C18A 0.094(14) 0.059(19) 0.070(17) -0.027(17) -0.010(13) -0.004(16)
C18 0.058(11) 0.10(3) 0.091(19) 0.01(2) 0.000(13) -0.010(19)

loop_
_atom_type_symbol
_atom_type_description
_atom_type_scat_dispersion_real
_atom_type_scat_dispersion_imag
_atom_type_scat_source
C C 0.0033 0.0016 'International Tables Vol C Tables 4.2.6.8 and 6.1.1.4'
H H 0.0000 0.0000 'International Tables Vol C Tables 4.2.6.8 and 6.1.1.4'
Cu Cu 0.3201 1.2651 'International Tables Vol C Tables 4.2.6.8 and 6.1.1.4'
Dy Dy -0.1892 4.4098 'International Tables Vol C Tables 4.2.6.8 and 6.1.1.4'
N N 0.0061 0.0033 'International Tables Vol C Tables 4.2.6.8 and 6.1.1.4'
O O 0.0106 0.0060 'International Tables Vol C Tables 4.2.6.8 and 6.1.1.4'

loop_
_geom_angle_atom_site_label_1
_geom_angle_atom_site_label_2
_geom_angle_atom_site_label_3
_geom_angle
_geom_angle_site_symmetry_1
_geom_angle_site_symmetry_3
C6 C1 C2 117.4(9) . .
O1 C1 C2 117.6(9) . .
O1 C1 C6 125.0(10) . .
C3 C2 C1 122.2(11) . .
C3 C2 O3 124.0(10) . .
O3 C2 C1 113.7(9) . .
C2 C3 H3 120.7 . .
C4 C3 C2 118.6(12) . .
C4 C3 H3 120.7 . .
C3 C4 H4 119.7 . .
C5 C4 C3 120.7(12) . .
C5 C4 H4 119.7 . .
C4 C5 H5 119.4 . .
C4 C5 C6 121.2(12) . .
C6 C5 H5 119.4 . .
C1 C6 C5 119.8(11) . .
C1 C6 C7 123.6(10) . .
C5 C6 C7 116.6(11) . .
C6 C7 H7 115.6 . .
N1 C7 C6 128.7(10) . .
N1 C7 H7 115.6 . .
H8A C8 H8B 107.4 . .
C9 C8 H8A 108.4 . .
C9 C8 H8B 108.4 . .
C9 C8 N1 115.7(13) . .
N1 C8 H8A 108.4 . .
N1 C8 H8B 108.4 . .
C8 C9 H9A 107.1 . .
C8 C9 H9B 107.1 . .
C8 C9 C10 120.8(15) . .
H9A C9 H9B 106.8 . .
C10 C9 H9A 107.1 . .
C10 C9 H9B 107.1 . .
C9 C10 H10A 108.0 . .
C9 C10 H10B 108.0 . .
C9 C10 N2 117.2(12) . .
H10A C10 H10B 107.2 . .
N2 C10 H10A 108.0 . .
N2 C10 H10B 108.0 . .
C12 C11 H11 115.2 . .
N2 C11 H11 115.2 . .
N2 C11 C12 129.6(10) . .
C13 C12 C11 116.5(12) . .
C17 C12 C11 123.9(10) . .
C17 C12 C13 119.5(12) . .
C12 C13 H13 119.2 . .
C14 C13 C12 121.6(13) . .
C14 C13 H13 119.2 . .
C13 C14 H14 120.3 . .
C13 C14 C15 119.3(12) . .
C15 C14 H14 120.3 . .
C14 C15 H15 119.5 . .
C16 C15 C14 121.0(12) . .
C16 C15 H15 119.5 . .
C15 C16 C17 120.4(12) . .
O4 C16 C15 124.9(11) . .
O4 C16 C17 114.6(9) . .
C12 C17 C16 118.0(10) . .
O2 C17 C12 123.0(10) . .
O2 C17 C16 119.0(10) . .
H18A C18B H18B 109.4 . .
O3 C18B H18A 111.6 . .
O3 C18B H18B 111.6 . .
C23 C18B H18A 111.6 . .
C23 C18B H18B 111.6 . .
C23 C18B O3 101(3) . .
H19A C19B H19B 108.6 . .
C20 C19B H19A 110.3 . .
C20 C19B H19B 110.4 . .
O4 C19B H19A 110.3 . .
O4 C19B H19B 110.4 . .
O4 C19B C20 107(2) . .
C19B C20 H20A 109.5 . .
C19B C20 H20B 109.5 . .
C19B C20 H20C 109.5 . .
H20A C20 H20B 109.5 . .
H20A C20 H20C 109.5 . .
H20B C20 H20C 109.5 . .
O5 C21 Dy1 176.5(9) . 3_666
O5 C21 O6 122.4(11) . .
O5 C21 O7 125.0(10) . .
O6 C21 Dy1 54.3(5) . 3_666
O7 C21 Dy1 58.2(5) . 3_666
O7 C21 O6 112.5(9) . .
H22A C22 H22B 109.5 . .
H22A C22 H22C 109.5 . .
H22B C22 H22C 109.5 . .
O8 C22 H22A 109.5 . .
O8 C22 H22B 109.5 . .
O8 C22 H22C 109.5 . .
N1 Cu1 N2 97.3(4) . .
N1 Cu1 O2 171.2(3) . .
N1 Cu1 O5 90.0(3) . .
N1 Cu1 O8 85.8(3) . .
N2 Cu1 O2 91.1(4) . .
N2 Cu1 O5 91.5(4) . .
N2 Cu1 O8 90.0(4) . .
O1 Cu1 N1 90.9(3) . .
O1 Cu1 N2 170.3(4) . .
O1 Cu1 O2 80.5(3) . .
O1 Cu1 O5 93.7(3) . .
O1 Cu1 O8 85.4(3) . .
O2 Cu1 O5 92.6(3) . .
O2 Cu1 O8 91.4(3) . .
O5 Cu1 O8 175.7(3) . .
O1 Dy1 O3 64.0(2) . .
O1 Dy1 O4 133.7(2) . .
O1 Dy1 O6 74.0(2) . .
O1 Dy1 O7 144.2(2) . 3_666
O1 Dy1 O9 82.3(3) . .
O1 Dy1 O10 112.2(3) . .
O2 Dy1 O1 68.5(2) . .
O2 Dy1 O3 132.4(2) . .
O2 Dy1 O4 65.9(2) . .
O2 Dy1 O6 74.0(2) . .
O2 Dy1 O7 145.8(3) . 3_666
O2 Dy1 O9 103.0(3) . .
O2 Dy1 O10 78.6(3) . .
O3 Dy1 O10 116.8(3) . .
O4 Dy1 O3 161.2(2) . .
O4 Dy1 O10 66.2(3) . .
O6 Dy1 O1 120.7(2) 3_666 .
O6 Dy1 O2 128.3(3) 3_666 .
O6 Dy1 O3 95.2(3) . .
O6 Dy1 O3 80.8(3) 3_666 .
O6 Dy1 O4 86.1(3) . .
O6 Dy1 O4 83.2(3) 3_666 .
O6 Dy1 O6 63.1(3) 3_666 .
O6 Dy1 O7 117.3(2) . 3_666
O6 Dy1 O7 54.4(2) 3_666 3_666
O6 Dy1 O9 155.6(3) . .
O6 Dy1 O9 128.0(3) 3_666 .
O6 Dy1 O10 147.1(3) . .
O6 Dy1 O10 126.3(3) 3_666 .
O7 Dy1 O3 80.7(3) 3_666 .
O7 Dy1 O4 82.1(3) 3_666 .
O7 Dy1 O9 79.2(3) 3_666 .
O7 Dy1 O10 77.6(3) 3_666 .
O9 Dy1 O3 68.6(3) . .
O9 Dy1 O4 115.3(3) . .
O9 Dy1 O10 49.4(3) . .
C7 N1 C8 116.9(10) . .
C7 N1 Cu1 124.1(7) . .
C8 N1 Cu1 118.8(9) . .
C10 N2 Cu1 120.5(9) . .
C11 N2 C10 116.8(10) . .
C11 N2 Cu1 122.6(8) . .
O10 N3 O9 115.7(11) . .
O10 N3 O11 122.8(12) . .
O11 N3 O9 121.5(13) . .
C1 O1 Cu1 126.8(6) . .
C1 O1 Dy1 125.2(6) . .
Cu1 O1 Dy1 104.4(3) . .
C17 O2 Cu1 125.6(7) . .
C17 O2 Dy1 122.7(6) . .
Cu1 O2 Dy1 104.1(3) . .
C2 O3 C18B 110(2) . .
C2 O3 Dy1 118.0(6) . .
C2 O3 C18A 120.3(17) . .
C18B O3 Dy1 125(2) . .
C18A O3 Dy1 121.7(16) . .
C16 O4 C19B 116.1(19) . .
C16 O4 Dy1 116.7(6) . .
C16 O4 C18 119(2) . .
C19B O4 Dy1 126.9(18) . .
C18 O4 Dy1 120(2) . .
C21 O5 Cu1 122.7(7) . .
C21 O6 Dy1 98.2(6) . 3_666
C21 O6 Dy1 144.5(7) . .
Dy1 O6 Dy1 116.9(3) 3_666 .
C21 O7 Dy1 94.9(6) . 3_666
C22 O8 Cu1 123.1(9) . .
C22 O8 H8 108(2) . .
Cu1 O8 H8 126(2) . .
N3 O9 Dy1 98.6(8) . .
N3 O10 Dy1 96.2(7) . .
C18B C23 H23A 109.5 . .
C18B C23 H23B 109.5 . .
C18B C23 H23C 109.5 . .
H23A C23 H23B 109.5 . .
H23A C23 H23C 109.5 . .
H23B C23 H23C 109.5 . .
O3 C18A H18C 109.5 . .
O3 C18A H18D 109.5 . .
O3 C18A H18E 109.5 . .
H18C C18A H18D 109.5 . .
H18C C18A H18E 109.5 . .
H18D C18A H18E 109.5 . .
O4 C18 H18F 109.5 . .
O4 C18 H18G 109.5 . .
O4 C18 H18H 109.5 . .
H18F C18 H18G 109.5 . .
H18F C18 H18H 109.5 . .
H18G C18 H18H 109.5 . .

loop_
_geom_bond_atom_site_label_1
_geom_bond_atom_site_label_2
_geom_bond_distance
_geom_bond_site_symmetry_2
C1 C2 1.400(15) .
C1 C6 1.385(14) .
C1 O1 1.316(11) .
C2 C3 1.387(15) .
C2 O3 1.387(13) .
C3 H3 0.9300 .
C3 C4 1.371(19) .
C4 H4 0.9300 .
C4 C5 1.35(2) .
C5 H5 0.9300 .
C5 C6 1.402(16) .
C6 C7 1.436(17) .
C7 H7 0.9300 .
C7 N1 1.284(15) .
C8 H8A 0.9700 .
C8 H8B 0.9700 .
C8 C9 1.395(19) .
C8 N1 1.479(14) .
C9 H9A 0.9700 .
C9 H9B 0.9700 .
C9 C10 1.42(2) .
C10 H10A 0.9700 .
C10 H10B 0.9700 .
C10 N2 1.493(16) .
C11 H11 0.9300 .
C11 C12 1.451(17) .
C11 N2 1.276(15) .
C12 C13 1.403(16) .
C12 C17 1.397(16) .
C13 H13 0.9300 .
C13 C14 1.36(2) .
C14 H14 0.9300 .
C14 C15 1.38(2) .
C15 H15 0.9300 .
C15 C16 1.377(15) .
C16 C17 1.415(14) .
C16 O4 1.374(13) .
C17 O2 1.315(12) .
C18B H18A 0.9700 .
C18B H18B 0.9700 .
C18B O3 1.56(4) .
C18B C23 1.42(6) .
C19B H19A 0.9700 .
C19B H19B 0.9700 .
C19B C20 1.553(18) .
C19B O4 1.48(4) .
C20 H20A 0.9600 .
C20 H20B 0.9600 .
C20 H20C 0.9600 .
C21 Dy1 2.813(10) 3_666
C21 O5 1.268(12) .
C21 O6 1.312(12) .
C21 O7 1.279(13) .
C22 H22A 0.9600 .
C22 H22B 0.9600 .
C22 H22C 0.9600 .
C22 O8 1.387(16) .
Cu1 N1 2.021(9) .
Cu1 N2 2.028(9) .
Cu1 O1 2.018(6) .
Cu1 O2 2.034(7) .
Cu1 O5 2.141(8) .
Cu1 O8 2.346(9) .
Dy1 O1 2.330(6) .
Dy1 O2 2.324(7) .
Dy1 O3 2.516(7) .
Dy1 O4 2.499(7) .
Dy1 O6 2.308(7) 3_666
Dy1 O6 2.360(7) .
Dy1 O7 2.399(7) 3_666
Dy1 O9 2.461(10) .
Dy1 O10 2.524(8) .
N3 O9 1.245(13) .
N3 O10 1.218(13) .
N3 O11 1.223(13) .
O3 C18A 1.44(3) .
O4 C18 1.50(5) .
O8 H8 0.855(10) .
C23 H23A 0.9600 .
C23 H23B 0.9600 .
C23 H23C 0.9600 .
C18A H18C 0.9600 .
C18A H18D 0.9600 .
C18A H18E 0.9600 .
C18 H18F 0.9600 .
C18 H18G 0.9600 .
C18 H18H 0.9600 .

loop_
_geom_torsion_atom_site_label_1
_geom_torsion_atom_site_label_2
_geom_torsion_atom_site_label_3
_geom_torsion_atom_site_label_4
_geom_torsion
_geom_torsion_site_symmetry_1
_geom_torsion_site_symmetry_4
C1 C2 C3 C4 -1(2) . .
C1 C2 O3 C18B -148(2) . .
C1 C2 O3 Dy1 4.1(12) . .
C1 C2 O3 C18A -175.0(17) . .
C1 C6 C7 N1 -3(2) . .
C2 C1 C6 C5 -2.2(17) . .
C2 C1 C6 C7 177.4(11) . .
C2 C1 O1 Cu1 -169.7(7) . .
C2 C1 O1 Dy1 -14.2(12) . .
C2 C3 C4 C5 0(2) . .
C3 C2 O3 C18B 36(2) . .
C3 C2 O3 Dy1 -171.9(10) . .
C3 C2 O3 C18A 9(2) . .
C3 C4 C5 C6 -1(3) . .
C4 C5 C6 C1 2(2) . .
C4 C5 C6 C7 -177.9(15) . .
C5 C6 C7 N1 177.0(14) . .
C6 C1 C2 C3 1.7(17) . .
C6 C1 C2 O3 -174.3(10) . .
C6 C1 O1 Cu1 10.1(14) . .
C6 C1 O1 Dy1 165.5(8) . .
C6 C7 N1 C8 -176.0(13) . .
C6 C7 N1 Cu1 -1.0(19) . .
C8 C9 C10 N2 58(2) . .
C9 C8 N1 C7 -148.0(15) . .
C9 C8 N1 Cu1 36.7(19) . .
C9 C10 N2 C11 166.2(15) . .
C9 C10 N2 Cu1 -17(2) . .
C11 C12 C13 C14 178.0(14) . .
C11 C12 C17 C16 -173.8(11) . .
C11 C12 C17 O2 7.1(18) . .
C12 C11 N2 C10 176.6(14) . .
C12 C11 N2 Cu1 0(2) . .
C12 C13 C14 C15 -4(2) . .
C12 C17 O2 Cu1 -23.8(14) . .
C12 C17 O2 Dy1 -168.4(8) . .
C13 C12 C17 C16 2.5(17) . .
C13 C12 C17 O2 -176.7(11) . .
C13 C14 C15 C16 2(2) . .
C14 C15 C16 C17 2.0(19) . .
C14 C15 C16 O4 -176.5(12) . .
C15 C16 C17 C12 -4.2(16) . .
C15 C16 C17 O2 175.0(10) . .
C15 C16 O4 C19B 2.5(18) . .
C15 C16 O4 Dy1 176.8(9) . .
C15 C16 O4 C18 -25(2) . .
C16 C17 O2 Cu1 157.1(7) . .
C16 C17 O2 Dy1 12.5(12) . .
C17 C12 C13 C14 2(2) . .
C17 C16 O4 C19B -176.0(13) . .
C17 C16 O4 Dy1 -1.8(11) . .
C17 C16 O4 C18 156(2) . .
C20 C19B O4 C16 -80(3) . .
C20 C19B O4 Dy1 106(2) . .
Dy1 C21 O6 Dy1 171.7(12) 3_666 .
N1 C8 C9 C10 -70(2) . .
N2 C11 C12 C13 -170.5(14) . .
N2 C11 C12 C17 6(2) . .
O1 C1 C2 C3 -178.5(11) . .
O1 C1 C2 O3 5.5(14) . .
O1 C1 C6 C5 178.1(11) . .
O1 C1 C6 C7 -2.3(18) . .
O3 C2 C3 C4 174.9(13) . .
O4 C16 C17 C12 174.5(9) . .
O4 C16 C17 O2 -6.4(14) . .
O5 C21 O6 Dy1 -178.5(9) . 3_666
O5 C21 O6 Dy1 -6.8(18) . .
O5 C21 O7 Dy1 178.4(10) . 3_666
O6 C21 O5 Cu1 6.6(14) . .
O6 C21 O7 Dy1 0.6(9) . 3_666
O7 C21 O5 Cu1 -171.0(8) . .
O7 C21 O6 Dy1 -0.6(9) . 3_666
O7 C21 O6 Dy1 171.1(8) . .
O9 N3 O10 Dy1 4.0(13) . .
O10 N3 O9 Dy1 -4.1(13) . .
O11 N3 O9 Dy1 173.8(12) . .
O11 N3 O10 Dy1 -173.9(13) . .
C23 C18B O3 C2 -104(3) . .
C23 C18B O3 Dy1 107(3) . .
